data_7053965
loop_
_publ_author_name
'Ostrowska, Katarzyna'
'Ka\'zmierska, Alicja'
'R\;apa\/la-Kozik, Maria'
'Kalinowska-T\/lu\'scik, Justyna'

_publ_section_title
;
 Ratiometric fluorescent Zn2+ and In3+ receptors of fused pyrazine with an
 aminopropanol chain in acetonitrile
;
_journal_issue 1
_journal_name_full 'New Journal of Chemistry'
_journal_page_first 213
_journal_paper_doi 10.1039/c3nj00750b
_journal_volume 38
_journal_year 2014
_chemical_formula_moiety 'C25 H21 N5 O2, H2 O'
_chemical_formula_sum 'C25 H23 N5 O3'
_chemical_formula_weight 441.48
_chemical_name_common 'Compound KO3'
_chemical_name_systematic
;
(E)-3-[(3-hydroxypropylamino)-phenylmethylidene]-1,3-dihydro-2H-
1-phenylpyrido[2,3-b]pyrrolo[2,3-e]pyrazin-2-one
monohydrate
;
_space_group_IT_number 14
_symmetry_cell_setting monoclinic
_symmetry_space_group_name_Hall '-P 2ybc'
_symmetry_space_group_name_H-M 'P 1 21/c 1'
_atom_sites_solution_hydrogens geom
_atom_sites_solution_primary direct
_atom_sites_solution_secondary difmap
_audit_creation_date 2012-06-26T14:59:54-00:00
_audit_creation_method 'WinGX routine CIF_UPDATE'
_cell_angle_alpha 90
_cell_angle_beta 109.409(2)
_cell_angle_gamma 90
_cell_formula_units_Z 4
_cell_length_a 11.2202(2)
_cell_length_b 6.1966(4)
_cell_length_c 31.8009(10)
_cell_measurement_reflns_used 7822
_cell_measurement_temperature 130(2)
_cell_measurement_theta_max 27.485
_cell_measurement_theta_min 0.998
_cell_volume 2085.37(16)
_computing_cell_refinement 'HKL Scalepack (Otwinowski & Minor 1997)'
_computing_data_collection 'Collect (Bruker AXS BV, 1997-2004)'
_computing_data_reduction 'HKL Denzo and Scalepack (Otwinowski & Minor 1997)'
_computing_structure_refinement 'SHELXL-97 (Sheldrick, 1997)'
_diffrn_ambient_temperature 130(2)
_diffrn_detector_area_resol_mean 9
_diffrn_measured_fraction_theta_full 0.99
_diffrn_measured_fraction_theta_max 0.99
_diffrn_measurement_device '95mm CCD camera on \k-goniostat'
_diffrn_measurement_device_type KappaCCD
_diffrn_measurement_method CCD
_diffrn_orient_matrix_type 'by Bruker AXS Collect from scalepack cell'
_diffrn_orient_matrix_UB_11 0.0199207
_diffrn_orient_matrix_UB_12 -0.0052391
_diffrn_orient_matrix_UB_13 -0.0330545
_diffrn_orient_matrix_UB_21 -0.1519423
_diffrn_orient_matrix_UB_22 0.0275074
_diffrn_orient_matrix_UB_23 -0.0043542
_diffrn_orient_matrix_UB_31 0.0505958
_diffrn_orient_matrix_UB_32 0.084634
_diffrn_orient_matrix_UB_33 0.0001327
_diffrn_radiation_monochromator graphite
_diffrn_radiation_type MoK\a
_diffrn_radiation_wavelength 0.71073
_diffrn_reflns_av_R_equivalents 0.057
_diffrn_reflns_av_unetI/netI 0.0528
_diffrn_reflns_limit_h_max 14
_diffrn_reflns_limit_h_min -14
_diffrn_reflns_limit_k_max 7
_diffrn_reflns_limit_k_min -8
_diffrn_reflns_limit_l_max 40
_diffrn_reflns_limit_l_min -40
_diffrn_reflns_number 14239
_diffrn_reflns_theta_full 27.41
_diffrn_reflns_theta_max 27.41
_diffrn_reflns_theta_min 2.7
_exptl_absorpt_coefficient_mu 0.095
_exptl_absorpt_correction_T_max 0.9971
_exptl_absorpt_correction_T_min 0.9719
_exptl_absorpt_correction_type multi-scan
_exptl_absorpt_process_details
;
DENZO-SMN; Otwinowski & Minor, 1997
;
_exptl_crystal_colour yellow
_exptl_crystal_density_diffrn 1.406
_exptl_crystal_density_method 'not measured'
_exptl_crystal_description plate
_exptl_crystal_F_000 928
_exptl_crystal_size_max 0.3
_exptl_crystal_size_mid 0.1
_exptl_crystal_size_min 0.03
_refine_diff_density_max 0.482
_refine_diff_density_min -0.603
_refine_diff_density_rms 0.072
_refine_ls_extinction_coef 0.011(2)
_refine_ls_extinction_expression Fc^*^=kFc[1+0.001xFc^2^\l^3^/sin(2\q)]^-1/4^
_refine_ls_extinction_method SHELXL
_refine_ls_goodness_of_fit_ref 1.038
_refine_ls_hydrogen_treatment mixed
_refine_ls_matrix_type full
_refine_ls_number_parameters 313
_refine_ls_number_reflns 4696
_refine_ls_number_restraints 4
_refine_ls_restrained_S_all 1.045
_refine_ls_R_factor_all 0.0984
_refine_ls_R_factor_gt 0.0615
_refine_ls_shift/su_max 0
_refine_ls_shift/su_mean 0
_refine_ls_structure_factor_coef Fsqd
_refine_ls_weighting_details 'calc w=1/[\s^2^(Fo^2^)+(0.1006P)^2^+1.2247P] where P=(Fo^2^+2Fc^2^)/3'
_refine_ls_weighting_scheme calc
_refine_ls_wR_factor_gt 0.1642
_refine_ls_wR_factor_ref 0.1859
_reflns_number_gt 3177
_reflns_number_total 4696
_reflns_threshold_expression >2sigma(I)
_cod_data_source_file c3nj00750b.txt
_cod_data_source_block new1
_cod_original_cell_volume 2085.48(15)
_cod_original_sg_symbol_H-M P21/c
_cod_database_code 7053965

loop_
_symmetry_equiv_pos_as_xyz
'x, y, z'
'-x, y+1/2, -z+1/2'
'-x, -y, -z'
'x, -y-1/2, z-1/2'

loop_
_atom_site_label
_atom_site_type_symbol
_atom_site_fract_x
_atom_site_fract_y
_atom_site_fract_z
_atom_site_U_iso_or_equiv
_atom_site_adp_type
_atom_site_occupancy
_atom_site_symmetry_multiplicity
_atom_site_calc_flag
_atom_site_refinement_flags
O2 O 0.61623(15) 0.3156(3) 0.43283(6) 0.0292(4) Uani 1 1 d .
N4 N 0.39313(17) 0.8652(3) 0.33076(6) 0.0230(5) Uani 1 1 d .
N5 N 0.35855(18) 1.1827(3) 0.29038(7) 0.0257(5) Uani 1 1 d .
N9 N 0.66318(18) 0.9360(3) 0.35670(7) 0.0248(5) Uani 1 1 d .
N30 N 0.23923(18) 0.5387(4) 0.34861(7) 0.0261(5) Uani 1 1 d .
H30 H 0.251(3) 0.629(5) 0.3304(10) 0.035(8) Uiso 1 1 d .
C9A C 0.6121(2) 0.7783(4) 0.37139(7) 0.0228(5) Uani 1 1 d .
C4A C 0.4434(2) 1.0418(4) 0.31663(7) 0.0221(5) Uani 1 1 d .
N1 N 0.67320(17) 0.6164(3) 0.39998(7) 0.0244(5) Uani 1 1 d .
O39 O -0.1174(2) 0.5728(4) 0.26146(8) 0.0539(6) Uani 1 1 d D
H39 H -0.197(2) 0.601(9) 0.2465(16) 0.120(19) Uiso 1 1 d D
C8 C 0.6178(2) 1.2570(4) 0.31214(8) 0.0265(6) Uani 1 1 d .
H8 H 0.7058 1.281 0.3186 0.032 Uiso 1 1 calc R
C3A C 0.4768(2) 0.7395(4) 0.35898(7) 0.0221(5) Uani 1 1 d .
C8A C 0.5759(2) 1.0755(4) 0.32879(8) 0.0236(5) Uani 1 1 d .
C2 C 0.5839(2) 0.4718(4) 0.40855(8) 0.0239(5) Uani 1 1 d .
C6 C 0.4026(2) 1.3590(4) 0.27635(8) 0.0276(6) Uani 1 1 d .
H6 H 0.3434 1.4605 0.2588 0.033 Uiso 1 1 calc R
C11 C 0.8076(2) 0.5983(4) 0.42013(8) 0.0238(5) Uani 1 1 d .
C31 C 0.3297(2) 0.3043(4) 0.41285(8) 0.0224(5) Uani 1 1 d .
C3 C 0.4590(2) 0.5534(4) 0.38253(8) 0.0231(5) Uani 1 1 d .
C37 C 0.1068(2) 0.4850(4) 0.34081(9) 0.0290(6) Uani 1 1 d .
H37A H 0.0988 0.4108 0.3673 0.035 Uiso 1 1 calc R
H37B H 0.0761 0.3858 0.3151 0.035 Uiso 1 1 calc R
C36 C 0.3745(2) 0.3559(4) 0.45828(8) 0.0266(6) Uani 1 1 d .
H36 H 0.41 0.4942 0.4677 0.032 Uiso 1 1 calc R
C14 C 1.0665(2) 0.5665(5) 0.45921(9) 0.0313(6) Uani 1 1 d .
H14 H 1.1555 0.5553 0.4729 0.038 Uiso 1 1 calc R
C30 C 0.3410(2) 0.4664(4) 0.38007(8) 0.0222(5) Uani 1 1 d .
C13 C 0.9978(2) 0.3901(5) 0.43816(9) 0.0307(6) Uani 1 1 d .
H13 H 1.0398 0.258 0.4372 0.037 Uiso 1 1 calc R
C7 C 0.5312(2) 1.4016(4) 0.28623(8) 0.0279(6) Uani 1 1 d .
H7 H 0.5584 1.5283 0.2753 0.033 Uiso 1 1 calc R
C16 C 0.8758(2) 0.7771(4) 0.44111(8) 0.0265(6) Uani 1 1 d .
H16 H 0.8341 0.9093 0.4422 0.032 Uiso 1 1 calc R
C12 C 0.8669(2) 0.4040(4) 0.41823(8) 0.0270(6) Uani 1 1 d .
H12 H 0.8192 0.2826 0.4036 0.032 Uiso 1 1 calc R
C32 C 0.2769(2) 0.1021(4) 0.39959(8) 0.0256(5) Uani 1 1 d .
H32 H 0.2445 0.0667 0.3688 0.031 Uiso 1 1 calc R
C33 C 0.2714(2) -0.0470(4) 0.43103(9) 0.0288(6) Uani 1 1 d .
H33 H 0.2363 -0.1855 0.4218 0.035 Uiso 1 1 calc R
C35 C 0.3672(2) 0.2058(5) 0.48957(8) 0.0297(6) Uani 1 1 d .
H35 H 0.3968 0.2421 0.5203 0.036 Uiso 1 1 calc R
C15 C 1.0064(2) 0.7603(5) 0.46057(8) 0.0295(6) Uani 1 1 d .
H15 H 1.0544 0.8821 0.4748 0.035 Uiso 1 1 calc R
C34 C 0.3169(2) 0.0035(4) 0.47627(9) 0.0286(6) Uani 1 1 d .
H34 H 0.3135 -0.1004 0.4978 0.034 Uiso 1 1 calc R
C39 C -0.1104(3) 0.6456(6) 0.30521(10) 0.0434(7) Uani 1 1 d .
H39A H -0.1449 0.5341 0.3203 0.052 Uiso 1 1 calc R
H39B H -0.1605 0.7793 0.3029 0.052 Uiso 1 1 calc R
C38 C 0.0268(2) 0.6882(5) 0.33160(10) 0.0393(7) Uani 1 1 d .
H38A H 0.0322 0.7564 0.3603 0.047 Uiso 1 1 calc R
H38B H 0.0616 0.7912 0.3149 0.047 Uiso 1 1 calc R
O1W O 0.1248(3) 0.6227(5) 0.24354(11) 0.0699(8) Uani 1 1 d D
H1W H 0.141(4) 0.765(4) 0.2424(18) 0.105 Uiso 1 1 d D
H2W H 0.043(2) 0.621(7) 0.2439(16) 0.105 Uiso 1 1 d D

loop_
_atom_site_aniso_label
_atom_site_aniso_U_11
_atom_site_aniso_U_22
_atom_site_aniso_U_33
_atom_site_aniso_U_23
_atom_site_aniso_U_13
_atom_site_aniso_U_12
O2 0.0217(8) 0.0318(10) 0.0317(10) 0.0100(8) 0.0056(7) 0.0015(7)
N4 0.0189(9) 0.0269(11) 0.0214(10) 0.0002(8) 0.0043(8) 0.0001(8)
N5 0.0254(10) 0.0274(11) 0.0231(10) 0.0003(9) 0.0065(8) 0.0024(9)
N9 0.0202(9) 0.0279(11) 0.0238(10) 0.0014(9) 0.0040(8) -0.0018(9)
N30 0.0197(10) 0.0321(12) 0.0240(10) 0.0058(9) 0.0040(8) -0.0021(9)
C9A 0.0191(11) 0.0251(13) 0.0219(11) -0.0008(10) 0.0038(9) -0.0004(10)
C4A 0.0215(11) 0.0240(13) 0.0197(11) 0.0005(10) 0.0054(9) 0.0001(10)
N1 0.0164(9) 0.0280(11) 0.0257(10) 0.0049(9) 0.0030(8) -0.0005(8)
O39 0.0362(12) 0.0624(16) 0.0495(13) -0.0102(12) -0.0040(10) 0.0095(11)
C8 0.0231(12) 0.0297(14) 0.0254(12) -0.0006(11) 0.0063(10) -0.0062(10)
C3A 0.0182(11) 0.0275(13) 0.0200(11) -0.0010(10) 0.0056(9) 0.0002(10)
C8A 0.0227(11) 0.0265(13) 0.0198(11) -0.0013(10) 0.0046(9) 0.0003(10)
C2 0.0189(11) 0.0297(14) 0.0225(11) 0.0003(10) 0.0060(9) -0.0008(10)
C6 0.0322(13) 0.0269(14) 0.0226(12) 0.0018(10) 0.0074(10) 0.0026(11)
C11 0.0170(10) 0.0311(14) 0.0223(11) 0.0038(10) 0.0052(9) 0.0010(10)
C31 0.0141(10) 0.0269(13) 0.0250(12) 0.0028(10) 0.0051(9) 0.0001(9)
C3 0.0189(11) 0.0274(13) 0.0214(11) 0.0011(10) 0.0045(9) -0.0017(10)
C37 0.0173(11) 0.0362(15) 0.0294(13) 0.0042(11) 0.0021(10) -0.0027(11)
C36 0.0199(11) 0.0301(14) 0.0268(13) -0.0004(11) 0.0036(10) -0.0021(10)
C14 0.0175(11) 0.0425(16) 0.0330(14) 0.0095(12) 0.0073(10) 0.0016(11)
C30 0.0188(11) 0.0241(13) 0.0224(11) -0.0018(10) 0.0051(9) -0.0002(9)
C13 0.0246(12) 0.0356(15) 0.0333(14) 0.0076(12) 0.0115(11) 0.0058(11)
C7 0.0330(13) 0.0262(13) 0.0241(12) 0.0015(10) 0.0090(10) -0.0042(11)
C16 0.0213(11) 0.0289(14) 0.0280(12) 0.0040(11) 0.0064(10) -0.0005(10)
C12 0.0242(12) 0.0293(14) 0.0259(12) 0.0031(10) 0.0060(10) 0.0006(10)
C32 0.0213(11) 0.0306(14) 0.0246(12) -0.0024(10) 0.0072(9) -0.0007(10)
C33 0.0257(12) 0.0249(13) 0.0367(14) 0.0006(11) 0.0116(11) -0.0027(10)
C35 0.0241(12) 0.0393(16) 0.0233(12) 0.0009(11) 0.0049(10) -0.0010(11)
C15 0.0200(11) 0.0362(15) 0.0291(13) 0.0029(11) 0.0037(10) -0.0051(11)
C34 0.0221(12) 0.0312(14) 0.0315(13) 0.0084(11) 0.0074(10) 0.0024(11)
C39 0.0291(14) 0.055(2) 0.0426(17) -0.0002(15) 0.0069(12) 0.0018(14)
C38 0.0265(13) 0.0457(18) 0.0418(16) -0.0010(14) 0.0061(12) 0.0021(13)
O1W 0.0612(16) 0.0647(18) 0.083(2) 0.0039(16) 0.0232(15) 0.0079(14)

loop_
_atom_type_symbol
_atom_type_description
_atom_type_scat_dispersion_real
_atom_type_scat_dispersion_imag
_atom_type_scat_source
C C 0.0033 0.0016 'International Tables Vol C Tables 4.2.6.8 and 6.1.1.4'
H H 0 0 'International Tables Vol C Tables 4.2.6.8 and 6.1.1.4'
N N 0.0061 0.0033 'International Tables Vol C Tables 4.2.6.8 and 6.1.1.4'
O O 0.0106 0.006 'International Tables Vol C Tables 4.2.6.8 and 6.1.1.4'

loop_
_geom_angle_atom_site_label_1
_geom_angle_atom_site_label_2
_geom_angle_atom_site_label_3
_geom_angle
C3A N4 C4A 114.65(19)
C6 N5 C4A 118.1(2)
C9A N9 C8A 113.5(2)
C30 N30 C37 128.7(2)
C30 N30 H30 117(2)
C37 N30 H30 115(2)
N9 C9A N1 127.3(2)
N9 C9A C3A 124.9(2)
N1 C9A C3A 107.7(2)
N5 C4A N4 115.7(2)
N5 C4A C8A 122.0(2)
N4 C4A C8A 122.3(2)
C9A N1 C11 124.9(2)
C9A N1 C2 110.80(18)
C11 N1 C2 124.2(2)
C39 O39 H39 100(4)
C7 C8 C8A 119.5(2)
C7 C8 H8 120.2
C8A C8 H8 120.2
N4 C3A C3 130.1(2)
N4 C3A C9A 122.0(2)
C3 C3A C9A 107.9(2)
N9 C8A C8 119.5(2)
N9 C8A C4A 122.4(2)
C8 C8A C4A 118.1(2)
O2 C2 N1 122.5(2)
O2 C2 C3 131.5(2)
N1 C2 C3 106.0(2)
N5 C6 C7 123.3(2)
N5 C6 H6 118.3
C7 C6 H6 118.3
C16 C11 C12 121.3(2)
C16 C11 N1 118.9(2)
C12 C11 N1 119.8(2)
C32 C31 C36 119.3(2)
C32 C31 C30 121.6(2)
C36 C31 C30 119.0(2)
C30 C3 C3A 125.1(2)
C30 C3 C2 127.3(2)
C3A C3 C2 107.6(2)
N30 C37 C38 110.3(2)
N30 C37 H37A 109.6
C38 C37 H37A 109.6
N30 C37 H37B 109.6
C38 C37 H37B 109.6
H37A C37 H37B 108.1
C35 C36 C31 120.1(2)
C35 C36 H36 119.9
C31 C36 H36 119.9
C13 C14 C15 120.3(2)
C13 C14 H14 119.9
C15 C14 H14 119.9
N30 C30 C3 118.2(2)
N30 C30 C31 120.5(2)
C3 C30 C31 121.3(2)
C14 C13 C12 120.4(2)
C14 C13 H13 119.8
C12 C13 H13 119.8
C8 C7 C6 118.9(2)
C8 C7 H7 120.6
C6 C7 H7 120.6
C11 C16 C15 119.1(2)
C11 C16 H16 120.5
C15 C16 H16 120.5
C11 C12 C13 118.8(2)
C11 C12 H12 120.6
C13 C12 H12 120.6
C33 C32 C31 120.1(2)
C33 C32 H32 119.9
C31 C32 H32 119.9
C32 C33 C34 120.7(2)
C32 C33 H33 119.7
C34 C33 H33 119.7
C34 C35 C36 120.4(2)
C34 C35 H35 119.8
C36 C35 H35 119.8
C14 C15 C16 120.2(2)
C14 C15 H15 119.9
C16 C15 H15 119.9
C35 C34 C33 119.5(2)
C35 C34 H34 120.3
C33 C34 H34 120.3
O39 C39 C38 108.1(2)
O39 C39 H39A 110.1
C38 C39 H39A 110.1
O39 C39 H39B 110.1
C38 C39 H39B 110.1
H39A C39 H39B 108.4
C39 C38 C37 113.0(3)
C39 C38 H38A 109
C37 C38 H38A 109
C39 C38 H38B 109
C37 C38 H38B 109
H38A C38 H38B 107.8
H1W O1W H2W 103(3)

loop_
_geom_bond_atom_site_label_1
_geom_bond_atom_site_label_2
_geom_bond_distance
O2 C2 1.216(3)
N4 C3A 1.317(3)
N4 C4A 1.373(3)
N5 C6 1.336(3)
N5 C4A 1.355(3)
N9 C9A 1.296(3)
N9 C8A 1.385(3)
N30 C30 1.322(3)
N30 C37 1.462(3)
N30 H30 0.85(3)
C9A N1 1.374(3)
C9A C3A 1.456(3)
C4A C8A 1.421(3)
N1 C11 1.433(3)
N1 C2 1.436(3)
O39 C39 1.440(4)
O39 H39 0.88(2)
C8 C7 1.377(4)
C8 C8A 1.390(4)
C8 H8 0.95
C3A C3 1.425(3)
C2 C3 1.461(3)
C6 C7 1.396(4)
C6 H6 0.95
C11 C16 1.386(4)
C11 C12 1.386(4)
C31 C32 1.391(3)
C31 C36 1.400(3)
C31 C30 1.483(3)
C3 C30 1.407(3)
C37 C38 1.517(4)
C37 H37A 0.99
C37 H37B 0.99
C36 C35 1.384(4)
C36 H36 0.95
C14 C13 1.376(4)
C14 C15 1.385(4)
C14 H14 0.95
C13 C12 1.396(3)
C13 H13 0.95
C7 H7 0.95
C16 C15 1.392(3)
C16 H16 0.95
C12 H12 0.95
C32 C33 1.377(4)
C32 H32 0.95
C33 C34 1.393(4)
C33 H33 0.95
C35 C34 1.382(4)
C35 H35 0.95
C15 H15 0.95
C34 H34 0.95
C39 C38 1.512(4)
C39 H39A 0.99
C39 H39B 0.99
C38 H38A 0.99
C38 H38B 0.99
O1W H1W 0.906(19)
O1W H2W 0.916(19)

loop_
_geom_hbond_atom_site_label_D
_geom_hbond_atom_site_label_H
_geom_hbond_atom_site_label_A
_geom_hbond_distance_DH
_geom_hbond_distance_HA
_geom_hbond_distance_DA
_geom_hbond_angle_DHA
_geom_hbond_site_symmetry_A
N30 H30 N4 0.85(3) 2.16(3) 2.837(3) 137(3) .
N30 H30 O1W 0.85(3) 2.65(3) 3.199(4) 124(2) .
O1W H2W O39 0.916(19) 2.08(2) 2.973(4) 164(4) .
O39 H39 N5 0.88(2) 1.87(2) 2.745(3) 173(5) 2_545
O1W H1W O39 0.906(19) 1.92(3) 2.794(4) 161(4) 2

loop_
_geom_torsion_atom_site_label_1
_geom_torsion_atom_site_label_2
_geom_torsion_atom_site_label_3
_geom_torsion_atom_site_label_4
_geom_torsion
C8A N9 C9A N1 -179.0(2)
C8A N9 C9A C3A 2.8(3)
C6 N5 C4A N4 178.9(2)
C6 N5 C4A C8A -0.9(3)
C3A N4 C4A N5 -174.9(2)
C3A N4 C4A C8A 4.9(3)
N9 C9A N1 C11 2.3(4)
C3A C9A N1 C11 -179.3(2)
N9 C9A N1 C2 179.8(2)
C3A C9A N1 C2 -1.7(3)
C4A N4 C3A C3 175.4(2)
C4A N4 C3A C9A -4.2(3)
N9 C9A C3A N4 0.4(4)
N1 C9A C3A N4 -178.1(2)
N9 C9A C3A C3 -179.3(2)
N1 C9A C3A C3 2.2(3)
C9A N9 C8A C8 177.3(2)
C9A N9 C8A C4A -2.1(3)
C7 C8 C8A N9 -176.7(2)
C7 C8 C8A C4A 2.7(3)
N5 C4A C8A N9 178.0(2)
N4 C4A C8A N9 -1.8(4)
N5 C4A C8A C8 -1.4(3)
N4 C4A C8A C8 178.8(2)
C9A N1 C2 O2 179.8(2)
C11 N1 C2 O2 -2.7(4)
C9A N1 C2 C3 0.5(3)
C11 N1 C2 C3 178.1(2)
C4A N5 C6 C7 2.0(4)
C9A N1 C11 C16 49.4(3)
C2 N1 C11 C16 -127.9(3)
C9A N1 C11 C12 -130.4(3)
C2 N1 C11 C12 52.3(3)
N4 C3A C3 C30 -0.8(4)
C9A C3A C3 C30 178.8(2)
N4 C3A C3 C2 178.5(2)
C9A C3A C3 C2 -1.9(3)
O2 C2 C3 C30 1.1(4)
N1 C2 C3 C30 -179.8(2)
O2 C2 C3 C3A -178.2(3)
N1 C2 C3 C3A 0.9(3)
C30 N30 C37 C38 135.0(3)
C32 C31 C36 C35 0.6(3)
C30 C31 C36 C35 -178.8(2)
C37 N30 C30 C3 -175.8(2)
C37 N30 C30 C31 1.8(4)
C3A C3 C30 N30 11.5(4)
C2 C3 C30 N30 -167.7(2)
C3A C3 C30 C31 -166.1(2)
C2 C3 C30 C31 14.7(4)
C32 C31 C30 N30 60.2(3)
C36 C31 C30 N30 -120.4(3)
C32 C31 C30 C3 -122.3(3)
C36 C31 C30 C3 57.1(3)
C15 C14 C13 C12 -0.4(4)
C8A C8 C7 C6 -1.7(4)
N5 C6 C7 C8 -0.8(4)
C12 C11 C16 C15 0.0(4)
N1 C11 C16 C15 -179.8(2)
C16 C11 C12 C13 0.3(4)
N1 C11 C12 C13 -179.9(2)
C14 C13 C12 C11 -0.1(4)
C36 C31 C32 C33 -1.4(3)
C30 C31 C32 C33 178.0(2)
C31 C32 C33 C34 0.9(4)
C31 C36 C35 C34 0.7(4)
C13 C14 C15 C16 0.8(4)
C11 C16 C15 C14 -0.6(4)
C36 C35 C34 C33 -1.3(4)
C32 C33 C34 C35 0.5(4)
O39 C39 C38 C37 -66.0(3)
N30 C37 C38 C39 156.0(2)
